data_7249794
loop_
_publ_author_name
'Sobczak, Paulina'
'Siera\'nski, Tomasz'
'\'Swi\;atkowski, Marcin'
'Trz\;esowska-Kruszy\'nska, Agata'
'Koli\'nska, Jolanta'

_publ_section_title
;
 Unraveling the structure--property relationships in fluorescent
 phenylhydrazones: the role of substituents and molecular interactions
;
_journal_issue 3
_journal_name_full 'RSC Advances'
_journal_page_first 1514
_journal_page_last 1526
_journal_paper_doi 10.1039/D4RA07856J
_journal_volume 15
_journal_year 2025
_chemical_formula_moiety 'C14 H14 N2 O2'
_chemical_formula_sum 'C14 H14 N2 O2'
_chemical_formula_weight 242.27
_space_group_crystal_system monoclinic
_space_group_IT_number 14
_space_group_name_Hall '-P 2ybc'
_space_group_name_H-M_alt 'P 1 21/c 1'
_atom_sites_solution_hydrogens mixed
_atom_sites_solution_primary dual
_audit_creation_date 2023-12-07
_audit_creation_method
;
Olex2 1.5-ac5-024
(compiled 2022.04.12 svn.rca3783a0 for Rigaku Oxford Diffraction, GUI svn.r6498)
;
_audit_update_record
;
2024-04-23 deposited with the CCDC.	2025-01-10 downloaded from the CCDC.
;
_cell_angle_alpha 90
_cell_angle_beta 95.511(2)
_cell_angle_gamma 90
_cell_formula_units_Z 4
_cell_length_a 26.7493(5)
_cell_length_b 5.80660(10)
_cell_length_c 7.7294(2)
_cell_measurement_reflns_used 7990
_cell_measurement_temperature 99.9(5)
_cell_measurement_theta_max 78.8700
_cell_measurement_theta_min 4.9560
_cell_volume 1195.00(4)
_computing_cell_refinement 'CrysAlisPro 1.171.42.96a (Rigaku OD, 2023)'
_computing_data_collection 'CrysAlisPro 1.171.42.96a (Rigaku OD, 2023)'
_computing_data_reduction 'CrysAlisPro 1.171.42.96a (Rigaku OD, 2023)'
_computing_molecular_graphics 'Olex2 1.5-ac5-024 (Dolomanov et al., 2009)'
_computing_publication_material 'Olex2 1.5-ac5-024 (Dolomanov et al., 2009)'
_computing_structure_refinement 'SHELXL 2018/3 (Sheldrick, 2015)'
_computing_structure_solution 'SHELXT 2018/2 (Sheldrick, 2018)'
_diffrn_ambient_environment N~2~
_diffrn_ambient_temperature 99.9(5)
_diffrn_detector 'Hybrid Pixel Array Detector'
_diffrn_detector_area_resol_mean 5.8140
_diffrn_detector_type 'Pilatus 300K'
_diffrn_measured_fraction_theta_full 0.998
_diffrn_measured_fraction_theta_max 0.932
_diffrn_measurement_details
;
List of Runs (angles in degrees, time in seconds):

  # Type    Start    End  Width  t~exp~   \w     \q     \k     \f   Frames
#--------------------------------------------------------------------------
  1  \w   -119.00 -72.00   0.50    0.20    --  -48.87-126.00 -82.00   94
  2  \w   -120.00 -33.00   0.50    0.20    --  -48.87 -57.00 -60.00  174
  3  \w    -26.00  27.00   0.50    0.20    --  -48.87  19.00 -60.00  106
  4  \w    -26.00  27.00   0.50    0.20    --  -48.87  19.00 -90.00  106
  5  \w    -27.00  26.00   0.50    0.20    --   48.87 -19.00  90.00  106
  6  \w    -27.00  26.00   0.50    0.20    --   48.87 -19.00 -60.00  106
  7  \w    -43.00 -13.00   0.50    0.60    --  -88.50  38.00  90.00   60
  8  \w    -43.00 -13.00   0.50    0.60    --  -88.50  38.00   0.00   60
  9  \w    -66.00 -17.00   0.50    0.60    --  -88.50  57.00 -90.00   98
 10  \w    -43.00 -13.00   0.50    0.60    --  -88.50  38.00 120.00   60
 11  \w    -43.00 -13.00   0.50    0.60    --  -88.50  38.00 150.00   60
 12  \w   -164.00 -75.00   0.50    0.60    --  -88.50 -38.00 -30.00  178
 13  \w    -43.00 -13.00   0.50    0.60    --  -88.50  38.00 -30.00   60
 14  \w   -105.00 -22.00   0.50    0.60    --  -88.50  77.00 120.00  166
 15  \w    -43.00 -13.00   0.50    0.60    --  -88.50  38.00 -60.00   60
 16  \w    -43.00 -13.00   0.50    0.60    --  -88.50  38.00  60.00   60
 17  \w     38.00  66.00   0.50    0.60    --  110.00 -57.00 -90.00   56
 18  \w     38.00  66.00   0.50    0.60    --  110.00 -57.00 -60.00   56
 19  \w     38.00  66.00   0.50    0.60    --  110.00 -57.00  90.00   56
 20  \w     38.00  66.00   0.50    0.60    --  110.00 -57.00 -30.00   56
 21  \w     38.00  66.00   0.50    0.60    --  110.00 -57.00-120.00   56
 22  \w     45.00 105.00   0.50    0.60    --  110.00 -77.00-150.00  120
 23  \w     97.00 178.00   0.50    0.60    --  110.00  19.00-120.00  162
 24  \w     41.00 106.00   0.50    0.60    --  110.00 -99.00-150.00  130
 25  \w   -114.00 -25.00   0.50    0.20    --  -48.87 -77.00 150.00  178
 26  \w   -114.00 -25.00   0.50    0.20    --  -48.87 -77.00-120.00  178
 27  \w   -114.00 -25.00   0.50    0.20    --  -48.87 -77.00  30.00  178
 28  \w     62.00  87.00   0.50    0.20    --   48.87 178.00 -90.00   50
 29  \w     25.00 114.00   0.50    0.20    --   48.87  77.00  90.00  178
;
_diffrn_measurement_device 'four-circle diffractometer'
_diffrn_measurement_device_type 'XtaLAB Synergy, Dualflex, Pilatus 300K'
_diffrn_measurement_method '\w scans'
_diffrn_orient_matrix_type 'CrysAlisPro convention (1999,Acta A55,543-557)'
_diffrn_orient_matrix_UB_11 0.0416635000
_diffrn_orient_matrix_UB_12 -0.0568027000
_diffrn_orient_matrix_UB_13 -0.1176969000
_diffrn_orient_matrix_UB_21 -0.0399277000
_diffrn_orient_matrix_UB_22 -0.0847538000
_diffrn_orient_matrix_UB_23 -0.1426883000
_diffrn_orient_matrix_UB_31 -0.0041601000
_diffrn_orient_matrix_UB_32 0.2448912000
_diffrn_orient_matrix_UB_33 -0.0767636000
_diffrn_radiation_monochromator mirror
_diffrn_radiation_probe x-ray
_diffrn_radiation_type 'Cu K\a'
_diffrn_radiation_wavelength 1.54184
_diffrn_reflns_av_R_equivalents 0.0265
_diffrn_reflns_av_unetI/netI 0.0189
_diffrn_reflns_Laue_measured_fraction_full 0.998
_diffrn_reflns_Laue_measured_fraction_max 0.932
_diffrn_reflns_limit_h_max 32
_diffrn_reflns_limit_h_min -32
_diffrn_reflns_limit_k_max 7
_diffrn_reflns_limit_k_min -5
_diffrn_reflns_limit_l_max 8
_diffrn_reflns_limit_l_min -9
_diffrn_reflns_number 12265
_diffrn_reflns_point_group_measured_fraction_full 0.998
_diffrn_reflns_point_group_measured_fraction_max 0.932
_diffrn_reflns_theta_full 67.684
_diffrn_reflns_theta_max 79.447
_diffrn_reflns_theta_min 4.983
_diffrn_source 'micro-focus sealed X-ray tube'
_diffrn_source_type 'PhotonJet (Cu) X-ray Source'
_exptl_absorpt_coefficient_mu 0.744
_exptl_absorpt_correction_T_max 0.956
_exptl_absorpt_correction_T_min 0.889
_exptl_absorpt_correction_type analytical
_exptl_absorpt_process_details
;
CrysAlisPro 1.171.42.96a (Rigaku Oxford Diffraction, 2023)
Analytical numeric absorption correction using a multifaceted crystal
model based on expressions derived by R.C. Clark & J.S. Reid.
(Clark, R. C. & Reid, J. S. (1995). Acta Cryst. A51, 887-897)
Empirical absorption correction using spherical harmonics,
implemented in SCALE3 ABSPACK scaling algorithm.
;
_exptl_crystal_colour colourless
_exptl_crystal_colour_primary colourless
_exptl_crystal_density_diffrn 1.347
_exptl_crystal_description prism
_exptl_crystal_F_000 512
_exptl_crystal_size_max 0.176
_exptl_crystal_size_mid 0.126
_exptl_crystal_size_min 0.054
_refine_diff_density_max 0.276
_refine_diff_density_min -0.262
_refine_diff_density_rms 0.058
_refine_ls_extinction_method none
_refine_ls_goodness_of_fit_ref 1.198
_refine_ls_hydrogen_treatment mixed
_refine_ls_matrix_type full
_refine_ls_number_parameters 170
_refine_ls_number_reflns 2425
_refine_ls_number_restraints 0
_refine_ls_restrained_S_all 1.198
_refine_ls_R_factor_all 0.0511
_refine_ls_R_factor_gt 0.0478
_refine_ls_shift/su_max 0.000
_refine_ls_shift/su_mean 0.000
_refine_ls_structure_factor_coef Fsqd
_refine_ls_weighting_details 'w=1/[\s^2^(Fo^2^)+(0.0258P)^2^+1.8792P] where P=(Fo^2^+2Fc^2^)/3'
_refine_ls_weighting_scheme calc
_refine_ls_wR_factor_gt 0.1290
_refine_ls_wR_factor_ref 0.1303
_reflns_Friedel_coverage 0.000
_reflns_number_gt 2211
_reflns_number_total 2425
_reflns_threshold_expression 'I > 2\s(I)'
_cod_data_source_file d4ra07856j2.cif
_cod_data_source_block ps_dok59
_cod_database_code 7249794
_shelx_shelxl_version_number 2018/3
_chemical_oxdiff_formula 'C14 H14 N2 O2'
_shelx_space_group_comment
;
The symmetry employed for this shelxl refinement is uniquely defined
by the following loop, which should always be used as a source of
symmetry information in preference to the above space-group names.
They are only intended as comments.
;
_shelx_estimated_absorpt_t_max 0.961
_shelx_estimated_absorpt_t_min 0.880
_olex2_refinement_description
;
1. Fixed Uiso
 At 1.2 times of:
  All C(H) groups, All N(H) groups
 At 1.5 times of:
  All C(H,H,H) groups, All O(H) groups
2.a Aromatic/amide H refined with riding coordinates:
 C8(H8), C3(H3), C6(H6), C4(H4), C14(H14), C7(H7), C11(H11), C13(H13), C12(H12)
2.b Idealised Me refined as rotating group:
 C1(H1A,H1B,H1C)
;
_olex2_submission_special_instructions 'No special instructions were received'
_oxdiff_exptl_absorpt_empirical_details
;
Empirical correction (ABSPACK) includes:
- Absorption correction using spherical harmonics
- Frame scaling
- Detector area scaling
;
_oxdiff_exptl_absorpt_empirical_full_max 1.500
_oxdiff_exptl_absorpt_empirical_full_min 0.757

loop_
_space_group_symop_operation_xyz
'x, y, z'
'-x, y+1/2, -z+1/2'
'-x, -y, -z'
'x, -y-1/2, z-1/2'

loop_
_atom_site_label
_atom_site_type_symbol
_atom_site_fract_x
_atom_site_fract_y
_atom_site_fract_z
_atom_site_U_iso_or_equiv
_atom_site_adp_type
_atom_site_occupancy
_atom_site_site_symmetry_order
_atom_site_calc_flag
_atom_site_refinement_flags_posn
_atom_site_refinement_flags_adp
_atom_site_refinement_flags_occupancy
_atom_site_disorder_assembly
_atom_site_disorder_group
O2 O 0.19865(6) -0.1283(3) 0.6295(2) 0.0220(3) Uani 1 1 d . . . . .
H2 H 0.2191(10) -0.006(5) 0.667(4) 0.033 Uiso 1 1 d . U . . .
O1 O 0.44523(5) 0.5420(3) 0.59985(19) 0.0207(3) Uani 1 1 d . . . . .
N2 N 0.22136(6) 0.2848(3) 0.7553(2) 0.0184(4) Uani 1 1 d . . . . .
N1 N 0.25270(7) 0.4591(3) 0.8116(2) 0.0197(4) Uani 1 1 d . . . . .
H1 H 0.2381(9) 0.587(5) 0.846(3) 0.024 Uiso 1 1 d . U . . .
C10 C 0.14977(8) -0.0730(4) 0.6479(3) 0.0190(4) Uani 1 1 d . . . . .
C5 C 0.30085(8) 0.4777(4) 0.7539(3) 0.0178(4) Uani 1 1 d . . . . .
C8 C 0.17435(8) 0.3117(4) 0.7767(3) 0.0185(4) Uani 1 1 d . . . . .
H8 H 0.163900 0.449672 0.828585 0.022 Uiso 1 1 calc R U . . .
C3 C 0.36998(8) 0.3355(4) 0.6069(3) 0.0195(4) Uani 1 1 d . . . . .
H3 H 0.384058 0.220041 0.539240 0.023 Uiso 1 1 calc R U . . .
C9 C 0.13708(8) 0.1372(4) 0.7240(3) 0.0182(4) Uani 1 1 d . . . . .
C6 C 0.32887(8) 0.6725(4) 0.8043(3) 0.0194(4) Uani 1 1 d . . . . .
H6 H 0.314876 0.787758 0.872368 0.023 Uiso 1 1 calc R U . . .
C2 C 0.39795(8) 0.5309(4) 0.6571(3) 0.0180(4) Uani 1 1 d . . . . .
C4 C 0.32164(8) 0.3085(4) 0.6553(3) 0.0189(4) Uani 1 1 d . . . . .
H4 H 0.302774 0.174741 0.621039 0.023 Uiso 1 1 calc R U . . .
C14 C 0.08629(8) 0.1792(4) 0.7431(3) 0.0204(4) Uani 1 1 d . . . . .
H14 H 0.077069 0.318394 0.796387 0.024 Uiso 1 1 calc R U . . .
C7 C 0.37740(8) 0.6995(4) 0.7554(3) 0.0195(4) Uani 1 1 d . . . . .
H7 H 0.396297 0.833309 0.789391 0.023 Uiso 1 1 calc R U . . .
C11 C 0.11254(8) -0.2285(4) 0.5879(3) 0.0218(5) Uani 1 1 d . . . . .
H11 H 0.121346 -0.368012 0.534135 0.026 Uiso 1 1 calc R U . . .
C13 C 0.04932(8) 0.0230(4) 0.6864(3) 0.0231(5) Uani 1 1 d . . . . .
H13 H 0.015154 0.053982 0.701787 0.028 Uiso 1 1 calc R U . . .
C12 C 0.06252(8) -0.1801(4) 0.6064(3) 0.0230(5) Uani 1 1 d . . . . .
H12 H 0.037155 -0.286082 0.564247 0.028 Uiso 1 1 calc R U . . .
C1 C 0.47434(8) 0.7417(4) 0.6482(3) 0.0247(5) Uani 1 1 d . . . . .
H1A H 0.457604 0.878360 0.595635 0.037 Uiso 1 1 calc R U . . .
H1B H 0.507737 0.726478 0.607262 0.037 Uiso 1 1 calc R U . . .
H1C H 0.477684 0.757517 0.775056 0.037 Uiso 1 1 calc R U . . .

loop_
_atom_site_aniso_label
_atom_site_aniso_U_11
_atom_site_aniso_U_22
_atom_site_aniso_U_33
_atom_site_aniso_U_23
_atom_site_aniso_U_13
_atom_site_aniso_U_12
O2 0.0188(7) 0.0203(8) 0.0279(8) 0.0006(6) 0.0069(6) 0.0013(6)
O1 0.0163(7) 0.0234(8) 0.0227(8) -0.0031(6) 0.0041(6) -0.0009(6)
N2 0.0191(9) 0.0194(9) 0.0168(8) 0.0020(7) 0.0019(7) -0.0012(7)
N1 0.0185(9) 0.0186(9) 0.0224(9) -0.0027(7) 0.0042(7) -0.0008(7)
C10 0.0201(10) 0.0196(10) 0.0176(10) 0.0041(8) 0.0043(8) 0.0019(8)
C5 0.0180(10) 0.0203(10) 0.0149(9) 0.0025(8) 0.0006(8) 0.0018(8)
C8 0.0215(10) 0.0187(10) 0.0155(10) 0.0010(8) 0.0031(8) 0.0022(8)
C3 0.0221(10) 0.0181(10) 0.0184(10) -0.0011(8) 0.0025(8) 0.0026(8)
C9 0.0202(10) 0.0194(10) 0.0152(9) 0.0024(8) 0.0030(8) 0.0000(8)
C6 0.0218(10) 0.0180(10) 0.0186(10) -0.0027(8) 0.0033(8) 0.0011(8)
C2 0.0173(10) 0.0212(10) 0.0154(10) 0.0023(8) 0.0010(8) 0.0012(8)
C4 0.0209(10) 0.0172(10) 0.0185(10) -0.0015(8) 0.0009(8) -0.0008(8)
C14 0.0223(11) 0.0213(11) 0.0179(10) 0.0019(8) 0.0043(8) 0.0022(8)
C7 0.0207(10) 0.0182(10) 0.0195(10) -0.0022(8) 0.0009(8) -0.0015(8)
C11 0.0269(11) 0.0196(10) 0.0194(10) 0.0017(9) 0.0050(8) -0.0016(9)
C13 0.0177(10) 0.0297(12) 0.0223(11) 0.0036(9) 0.0038(8) -0.0005(9)
C12 0.0239(11) 0.0251(11) 0.0200(11) 0.0026(9) 0.0019(8) -0.0063(9)
C1 0.0204(11) 0.0274(12) 0.0269(12) -0.0028(10) 0.0052(9) -0.0061(9)

loop_
_atom_type_symbol
_atom_type_description
_atom_type_scat_dispersion_real
_atom_type_scat_dispersion_imag
_atom_type_scat_source
C C 0.0181 0.0091 'International Tables Vol C Tables 4.2.6.8 and 6.1.1.4'
H H 0.0000 0.0000 'International Tables Vol C Tables 4.2.6.8 and 6.1.1.4'
N N 0.0311 0.0180 'International Tables Vol C Tables 4.2.6.8 and 6.1.1.4'
O O 0.0492 0.0322 'International Tables Vol C Tables 4.2.6.8 and 6.1.1.4'

loop_
_exptl_crystal_face_index_h
_exptl_crystal_face_index_k
_exptl_crystal_face_index_l
_exptl_crystal_face_perp_dist
7 1 4 0.0522
5 3 2 0.0568
-15 2 2 0.0383
15 0 -3 0.0477
-15 -1 3 0.0484
-10 3 0 0.0608
4 3 -2 0.0842
12 -3 -1 0.0693
-1 -3 2 0.0985
-7 0 -4 0.0383
-7 -2 -3 0.0535
6 -1 4 0.0672
17 0 0 0.0352
-17 0 0 0.0171

loop_
_geom_angle_atom_site_label_1
_geom_angle_atom_site_label_2
_geom_angle_atom_site_label_3
_geom_angle
_geom_angle_site_symmetry_1
_geom_angle_site_symmetry_3
_geom_angle_publ_flag
C10 O2 H2 109.2(17) . . ?
C2 O1 C1 116.57(17) . . ?
C8 N2 N1 116.55(18) . . ?
N2 N1 H1 116.1(16) . . ?
N2 N1 C5 120.76(18) . . ?
C5 N1 H1 118.1(17) . . ?
O2 C10 C9 121.16(19) . . ?
O2 C10 C11 118.31(19) . . ?
C11 C10 C9 120.53(19) . . ?
C6 C5 N1 117.31(19) . . ?
C6 C5 C4 119.62(19) . . ?
C4 C5 N1 123.04(19) . . ?
N2 C8 H8 119.0 . . ?
N2 C8 C9 122.0(2) . . ?
C9 C8 H8 119.0 . . ?
C2 C3 H3 119.8 . . ?
C4 C3 H3 119.8 . . ?
C4 C3 C2 120.4(2) . . ?
C10 C9 C8 122.31(19) . . ?
C14 C9 C10 117.97(19) . . ?
C14 C9 C8 119.69(19) . . ?
C5 C6 H6 119.8 . . ?
C5 C6 C7 120.4(2) . . ?
C7 C6 H6 119.8 . . ?
O1 C2 C3 115.61(19) . . ?
O1 C2 C7 124.53(19) . . ?
C7 C2 C3 119.85(19) . . ?
C5 C4 H4 120.0 . . ?
C3 C4 C5 119.94(19) . . ?
C3 C4 H4 120.0 . . ?
C9 C14 H14 119.2 . . ?
C13 C14 C9 121.6(2) . . ?
C13 C14 H14 119.2 . . ?
C6 C7 H7 120.1 . . ?
C2 C7 C6 119.8(2) . . ?
C2 C7 H7 120.1 . . ?
C10 C11 H11 120.0 . . ?
C12 C11 C10 120.0(2) . . ?
C12 C11 H11 120.0 . . ?
C14 C13 H13 120.2 . . ?
C14 C13 C12 119.5(2) . . ?
C12 C13 H13 120.2 . . ?
C11 C12 C13 120.4(2) . . ?
C11 C12 H12 119.8 . . ?
C13 C12 H12 119.8 . . ?
O1 C1 H1A 109.5 . . ?
O1 C1 H1B 109.5 . . ?
O1 C1 H1C 109.5 . . ?
H1A C1 H1B 109.5 . . ?
H1A C1 H1C 109.5 . . ?
H1B C1 H1C 109.5 . . ?

loop_
_geom_bond_atom_site_label_1
_geom_bond_atom_site_label_2
_geom_bond_distance
_geom_bond_site_symmetry_2
_geom_bond_publ_flag
O2 H2 0.93(3) . ?
O2 C10 1.367(3) . ?
O1 C2 1.381(2) . ?
O1 C1 1.427(3) . ?
N2 N1 1.359(2) . ?
N2 C8 1.293(3) . ?
N1 H1 0.89(3) . ?
N1 C5 1.407(3) . ?
C10 C9 1.410(3) . ?
C10 C11 1.391(3) . ?
C5 C6 1.392(3) . ?
C5 C4 1.392(3) . ?
C8 H8 0.9500 . ?
C8 C9 1.452(3) . ?
C3 H3 0.9500 . ?
C3 C2 1.394(3) . ?
C3 C4 1.389(3) . ?
C9 C14 1.402(3) . ?
C6 H6 0.9500 . ?
C6 C7 1.395(3) . ?
C2 C7 1.385(3) . ?
C4 H4 0.9500 . ?
C14 H14 0.9500 . ?
C14 C13 1.382(3) . ?
C7 H7 0.9500 . ?
C11 H11 0.9500 . ?
C11 C12 1.388(3) . ?
C13 H13 0.9500 . ?
C13 C12 1.393(3) . ?
C12 H12 0.9500 . ?
C1 H1A 0.9800 . ?
C1 H1B 0.9800 . ?
C1 H1C 0.9800 . ?

loop_
_geom_torsion_atom_site_label_1
_geom_torsion_atom_site_label_2
_geom_torsion_atom_site_label_3
_geom_torsion_atom_site_label_4
_geom_torsion
_geom_torsion_site_symmetry_1
_geom_torsion_site_symmetry_2
_geom_torsion_site_symmetry_3
_geom_torsion_site_symmetry_4
_geom_torsion_publ_flag
O2 C10 C9 C8 3.9(3) . . . . ?
O2 C10 C9 C14 -178.19(18) . . . . ?
O2 C10 C11 C12 179.10(19) . . . . ?
O1 C2 C7 C6 179.05(19) . . . . ?
N2 N1 C5 C6 174.05(18) . . . . ?
N2 N1 C5 C4 -8.1(3) . . . . ?
N2 C8 C9 C10 0.7(3) . . . . ?
N2 C8 C9 C14 -177.17(19) . . . . ?
N1 N2 C8 C9 -179.30(18) . . . . ?
N1 C5 C6 C7 178.42(19) . . . . ?
N1 C5 C4 C3 -178.19(19) . . . . ?
C10 C9 C14 C13 -1.3(3) . . . . ?
C10 C11 C12 C13 -0.6(3) . . . . ?
C5 C6 C7 C2 -0.4(3) . . . . ?
C8 N2 N1 C5 -162.61(19) . . . . ?
C8 C9 C14 C13 176.6(2) . . . . ?
C3 C2 C7 C6 0.3(3) . . . . ?
C9 C10 C11 C12 -1.6(3) . . . . ?
C9 C14 C13 C12 -0.7(3) . . . . ?
C6 C5 C4 C3 -0.4(3) . . . . ?
C2 C3 C4 C5 0.2(3) . . . . ?
C4 C5 C6 C7 0.5(3) . . . . ?
C4 C3 C2 O1 -179.05(18) . . . . ?
C4 C3 C2 C7 -0.2(3) . . . . ?
C14 C13 C12 C11 1.7(3) . . . . ?
C11 C10 C9 C8 -175.38(19) . . . . ?
C11 C10 C9 C14 2.5(3) . . . . ?
C1 O1 C2 C3 179.38(18) . . . . ?
C1 O1 C2 C7 0.6(3) . . . . ?

loop_
_exptl_oxdiff_crystal_face_indexfrac_h
_exptl_oxdiff_crystal_face_indexfrac_k
_exptl_oxdiff_crystal_face_indexfrac_l
_exptl_oxdiff_crystal_face_x
_exptl_oxdiff_crystal_face_y
_exptl_oxdiff_crystal_face_z
7.3709 0.6708 4.2288 -0.2287 -0.9546 -0.1910
5.4944 3.2029 1.9553 -0.1831 -0.7698 0.6114
-14.6981 1.8180 1.5349 -0.8963 0.2138 0.3885
15.1494 0.3016 -2.8277 0.9469 -0.2270 0.2279
-14.5450 -0.7175 2.9600 -0.9136 0.2192 -0.3424
-10.3822 3.0176 0.0916 -0.6147 0.1457 0.7751
3.7168 3.2105 -2.4898 0.2655 -0.0652 0.9619
12.1197 -2.6929 -0.5820 0.7264 -0.1726 -0.6652
-1.0796 -3.4075 2.1405 -0.1034 0.0265 -0.9943
-7.0624 0.0989 -4.3639 0.2138 0.8963 0.3886
-6.7177 -2.4801 -3.0411 0.2189 0.9123 -0.3460
5.9083 -1.3293 4.1882 -0.1713 -0.7208 -0.6716
17.3016 0.1802 -0.1291 0.7258 -0.6877 -0.0179
-17.3033 -0.0809 0.0752 -0.7252 0.6870 0.0464
